data_1543375
loop_
_publ_author_name
'Chow, Mun Juinn'
'Babak, Maria V.'
'Wong, Daniel Yuan Qiang'
'Pastorin, Giorgia'
'Gaiddon, Christian'
'Ang, Wee Han'

_publ_section_title
;
 Structural Determinants of p53-Independence in Anticancer Ruthenium-Arene
 Schiff-Base Complexes.
;
_journal_issue 7
_journal_name_full 'Molecular pharmaceutics'
_journal_page_first 2543
_journal_page_last 2554
_journal_paper_doi 10.1021/acs.molpharmaceut.6b00348
_journal_volume 13
_journal_year 2016
_chemical_formula_moiety '(Ru C28 H29 N2 Cl2) Cl 2(CH2 Cl2)'
_chemical_formula_sum 'C30 H33 Cl7 N2 Ru'
_chemical_formula_weight 770.80
_space_group_crystal_system triclinic
_space_group_IT_number 2
_space_group_name_Hall '-P 1'
_space_group_name_H-M_alt 'P -1'
_symmetry_space_group_name_Hall '-P 1'
_symmetry_space_group_name_H-M 'P -1'
_atom_sites_solution_hydrogens geom
_audit_creation_method SHELXL-2014/7
_cell_angle_alpha 95.336(2)
_cell_angle_beta 104.273(2)
_cell_angle_gamma 96.960(2)
_cell_formula_units_Z 2
_cell_length_a 8.2070(3)
_cell_length_b 12.9134(6)
_cell_length_c 15.5705(7)
_cell_measurement_reflns_used 7904
_cell_measurement_temperature 100(2)
_cell_measurement_theta_max 28.00
_cell_measurement_theta_min 2.59
_cell_volume 1574.44(12)
_computing_cell_refinement 'Bruker SAINT'
_computing_data_collection 'Bruker APEX2'
_computing_data_reduction 'Bruker SAINT'
_computing_molecular_graphics 'Bruker SHELXTL'
_computing_publication_material 'Bruker SHELXTL'
_computing_structure_refinement 'SHELXL-2014/7 (Sheldrick, 2014)'
_computing_structure_solution 'SHELXS-97 (Sheldrick 2008)'
_diffrn_ambient_temperature 100(2)
_diffrn_measured_fraction_theta_full 0.997
_diffrn_measured_fraction_theta_max 0.989
_diffrn_measurement_device_type 'Bruker D8 venture'
_diffrn_measurement_method '\f and \w scans'
_diffrn_radiation_type MoK\a
_diffrn_radiation_wavelength 0.71073
_diffrn_reflns_av_R_equivalents 0.0598
_diffrn_reflns_av_unetI/netI 0.0766
_diffrn_reflns_Laue_measured_fraction_full 0.997
_diffrn_reflns_Laue_measured_fraction_max 0.989
_diffrn_reflns_limit_h_max 10
_diffrn_reflns_limit_h_min -10
_diffrn_reflns_limit_k_max 17
_diffrn_reflns_limit_k_min -17
_diffrn_reflns_limit_l_max 18
_diffrn_reflns_limit_l_min -20
_diffrn_reflns_number 24879
_diffrn_reflns_point_group_measured_fraction_full 0.997
_diffrn_reflns_point_group_measured_fraction_max 0.989
_diffrn_reflns_theta_full 25.242
_diffrn_reflns_theta_max 28.281
_diffrn_reflns_theta_min 2.230
_diffrn_source 'Sealed Microfocus Source'
_exptl_absorpt_coefficient_mu 1.117
_exptl_absorpt_correction_T_max 0.7458
_exptl_absorpt_correction_T_min 0.6526
_exptl_absorpt_correction_type multi-scan
_exptl_absorpt_process_details 'Sadabs, (Sheldrick 2012)'
_exptl_crystal_colour Red
_exptl_crystal_density_diffrn 1.626
_exptl_crystal_density_meas ?
_exptl_crystal_density_method 'Not Measured'
_exptl_crystal_description Plate
_exptl_crystal_F_000 780
_exptl_crystal_size_max 0.304
_exptl_crystal_size_mid 0.225
_exptl_crystal_size_min 0.074
_refine_diff_density_max 1.133
_refine_diff_density_min -1.682
_refine_diff_density_rms 0.135
_refine_ls_extinction_method none
_refine_ls_goodness_of_fit_ref 1.047
_refine_ls_hydrogen_treatment constr
_refine_ls_matrix_type full
_refine_ls_number_parameters 372
_refine_ls_number_reflns 7724
_refine_ls_number_restraints 27
_refine_ls_restrained_S_all 1.086
_refine_ls_R_factor_all 0.0836
_refine_ls_R_factor_gt 0.0520
_refine_ls_shift/su_max 0.001
_refine_ls_shift/su_mean 0.000
_refine_ls_structure_factor_coef Fsqd
_refine_ls_weighting_details 'w=1/[\s^2^(Fo^2^)+(0.0348P)^2^+5.6150P] where P=(Fo^2^+2Fc^2^)/3'
_refine_ls_weighting_scheme calc
_refine_ls_wR_factor_gt 0.1042
_refine_ls_wR_factor_ref 0.1139
_reflns_Friedel_coverage 0.000
_reflns_number_gt 5813
_reflns_number_total 7724
_reflns_threshold_expression 'I > 2\s(I)'
_cod_data_source_file mp6b00348_si_001.cif
_cod_data_source_block Complex9
_cod_depositor_comments
;
The following automatic conversions were performed:

'_exptl_absorpt_correction_type' value 'Multi-scan' changed to
'multi-scan' according to
/usr/data/users/saulius/crontab/automatic-downloads/rss-feeds/ACS/lib/dictionaries/cif_core.dic
dictionary named 'cif_core.dic' version 2.4.2 from 2011-04-26.

'_exptl_crystal_density_meas' value 'Not Measured' was changed to '?'
- the value is perceived as not measured.

Automatic conversion script
Id: cif_fix_values 4268 2015-11-12 08:31:59Z antanas 

 Adding full bibliography for 1543374--1543375.cif.
;
_cod_database_code 1543375
_shelx_shelxl_version_number 2014/7
_shelx_space_group_comment
; 
The symmetry employed for this shelxl refinement is uniquely defined 
by the following loop, which should always be used as a source of 
symmetry information in preference to the above space-group names. 
They are only intended as comments. 
;

loop_
_space_group_symop_operation_xyz
'x, y, z'
'-x, -y, -z'

loop_
_atom_site_label
_atom_site_type_symbol
_atom_site_fract_x
_atom_site_fract_y
_atom_site_fract_z
_atom_site_U_iso_or_equiv
_atom_site_adp_type
_atom_site_occupancy
_atom_site_site_symmetry_order
_atom_site_calc_flag
_atom_site_refinement_flags_posn
_atom_site_refinement_flags_adp
_atom_site_refinement_flags_occupancy
_atom_site_disorder_assembly
_atom_site_disorder_group
Ru1 Ru 0.75650(4) 0.21302(2) 0.77821(2) 0.00990(9) Uani 1 1 d . . . . .
N1 N 0.7214(4) 0.3639(2) 0.7435(2) 0.0124(7) Uani 1 1 d . . . . .
N2 N 0.5009(4) 0.1957(2) 0.7093(2) 0.0124(7) Uani 1 1 d . . . . .
C1 C 0.8234(5) 0.4578(3) 0.7764(3) 0.0140(8) Uani 1 1 d . . . . .
C2 C 0.9458(5) 0.4685(3) 0.8599(3) 0.0176(9) Uani 1 1 d . . . . .
H2 H 0.9618 0.4094 0.8914 0.021 Uiso 1 1 calc R U . . .
C3 C 1.0397(6) 0.5636(3) 0.8944(3) 0.0232(10) Uani 1 1 d . . . . .
H3 H 1.1190 0.5708 0.9513 0.028 Uiso 1 1 calc R U . . .
C4 C 1.0226(6) 0.6520(4) 0.8481(3) 0.0284(11) Uani 1 1 d . . . . .
H4 H 1.0925 0.7173 0.8730 0.034 Uiso 1 1 calc R U . . .
C5 C 0.9062(6) 0.6440(3) 0.7677(3) 0.0270(11) Uani 1 1 d . . . . .
H5 H 0.8952 0.7040 0.7369 0.032 Uiso 1 1 calc R U . . .
C6 C 0.8013(5) 0.5473(3) 0.7294(3) 0.0187(9) Uani 1 1 d . . . . .
C7 C 0.6705(5) 0.5378(3) 0.6500(3) 0.0222(10) Uani 1 1 d . . . . .
H7 H 0.6596 0.5944 0.6152 0.027 Uiso 1 1 calc R U . . .
C8 C 0.5588(5) 0.4456(3) 0.6236(3) 0.0212(9) Uani 1 1 d . . . . .
H8 H 0.4648 0.4390 0.5726 0.025 Uiso 1 1 calc R U . . .
C9 C 0.5866(5) 0.3615(3) 0.6735(3) 0.0152(8) Uani 1 1 d . . . . .
C10 C 0.4621(5) 0.2676(3) 0.6589(3) 0.0151(8) Uani 1 1 d . . . . .
H10 H 0.3572 0.2595 0.6145 0.018 Uiso 1 1 calc R U . . .
C11 C 0.3744(5) 0.1077(3) 0.7076(3) 0.0141(8) Uani 1 1 d . . . . .
C12 C 0.2519(5) 0.0654(3) 0.6289(3) 0.0157(8) Uani 1 1 d . . . . .
H12 H 0.2489 0.0949 0.5750 0.019 Uiso 1 1 calc R U . . .
C13 C 0.1342(5) -0.0208(3) 0.6309(3) 0.0196(9) Uani 1 1 d . . . . .
H13 H 0.0516 -0.0512 0.5775 0.023 Uiso 1 1 calc R U . . .
C14 C 0.1358(5) -0.0629(3) 0.7098(3) 0.0220(10) Uani 1 1 d . . . . .
H14 H 0.0544 -0.1213 0.7110 0.026 Uiso 1 1 calc R U . . .
C15 C 0.2580(5) -0.0182(3) 0.7865(3) 0.0186(9) Uani 1 1 d . . . . .
C16 C 0.3791(5) 0.0668(3) 0.7869(3) 0.0159(8) Uani 1 1 d . . . . .
H16 H 0.4629 0.0961 0.8403 0.019 Uiso 1 1 calc R U . . .
C17 C 0.9338(5) 0.2019(3) 0.6956(3) 0.0178(9) Uani 1 1 d . . . . .
C18 C 1.0393(5) 0.2245(3) 0.7860(3) 0.0172(9) Uani 1 1 d . . . . .
C19 C 1.0002(5) 0.1648(3) 0.8516(3) 0.0184(9) Uani 1 1 d . . . . .
C20 C 0.8682(5) 0.0746(3) 0.8270(3) 0.0170(9) Uani 1 1 d . . . . .
C21 C 0.7802(5) 0.0459(3) 0.7368(3) 0.0175(9) Uani 1 1 d . . . . .
C22 C 0.8100(5) 0.1109(3) 0.6704(3) 0.0170(9) Uani 1 1 d . . . . .
C23 C 0.9574(6) 0.2744(4) 0.6274(3) 0.0252(10) Uani 1 1 d . . . . .
H23A H 1.0062 0.3453 0.6579 0.038 Uiso 1 1 calc R U . . .
H23B H 0.8470 0.2767 0.5859 0.038 Uiso 1 1 calc R U . . .
H23C H 1.0342 0.2482 0.5941 0.038 Uiso 1 1 calc R U . . .
C24 C 1.1939(5) 0.3094(4) 0.8099(3) 0.0266(10) Uani 1 1 d . . . . .
H24A H 1.1765 0.3667 0.8510 0.040 Uiso 1 1 calc R U . . .
H24B H 1.2103 0.3368 0.7555 0.040 Uiso 1 1 calc R U . . .
H24C H 1.2948 0.2796 0.8387 0.040 Uiso 1 1 calc R U . . .
C25 C 1.0991(6) 0.1947(4) 0.9484(3) 0.0299(11) Uani 1 1 d . . . . .
H25A H 1.1849 0.1482 0.9639 0.045 Uiso 1 1 calc R U . . .
H25B H 1.0211 0.1875 0.9868 0.045 Uiso 1 1 calc R U . . .
H25C H 1.1552 0.2677 0.9572 0.045 Uiso 1 1 calc R U . . .
C26 C 0.8273(6) 0.0100(4) 0.8970(3) 0.0283(11) Uani 1 1 d . . . . .
H26A H 0.7037 -0.0079 0.8856 0.042 Uiso 1 1 calc R U . . .
H26B H 0.8736 0.0507 0.9563 0.042 Uiso 1 1 calc R U . . .
H26C H 0.8781 -0.0548 0.8947 0.042 Uiso 1 1 calc R U . . .
C27 C 0.6534(6) -0.0540(3) 0.7066(3) 0.0251(10) Uani 1 1 d . . . . .
H27A H 0.7057 -0.1083 0.6794 0.038 Uiso 1 1 calc R U . . .
H27B H 0.5531 -0.0401 0.6625 0.038 Uiso 1 1 calc R U . . .
H27C H 0.6192 -0.0785 0.7581 0.038 Uiso 1 1 calc R U . . .
C28 C 0.7099(6) 0.0789(4) 0.5746(3) 0.0280(11) Uani 1 1 d . . . . .
H28A H 0.7035 0.0029 0.5593 0.042 Uiso 1 1 calc R U . . .
H28B H 0.7663 0.1164 0.5354 0.042 Uiso 1 1 calc R U . . .
H28C H 0.5949 0.0967 0.5669 0.042 Uiso 1 1 calc R U . . .
Cl1 Cl 0.26398(16) -0.06979(9) 0.88676(8) 0.0301(3) Uani 1 1 d . . . . .
Cl2 Cl 0.68473(13) 0.26090(8) 0.91632(6) 0.0181(2) Uani 1 1 d . . . . .
Cl3 Cl 0.20487(13) 0.23268(8) 0.45022(7) 0.0198(2) Uani 1 1 d . . . . .
C1S C 0.4730(8) 0.6336(4) 0.9019(4) 0.0557(17) Uani 1 1 d D . . . .
H1SA H 0.4892 0.6665 0.9640 0.067 Uiso 0.890(3) 1 calc R U P A 1
H1SB H 0.3494 0.6127 0.8751 0.067 Uiso 0.890(3) 1 calc R U P A 1
H1SC H 0.3692 0.6341 0.9235 0.067 Uiso 0.110(3) 1 calc R U P A 2
H1SD H 0.5684 0.6287 0.9538 0.067 Uiso 0.110(3) 1 calc R U P A 2
Cl1A Cl 0.5516(3) 0.72617(16) 0.84140(15) 0.0564(4) Uani 0.890(3) 1 d D . P A 1
Cl1B Cl 0.5715(3) 0.52179(14) 0.90391(13) 0.0564(4) Uani 0.890(3) 1 d D . P A 1
Cl1D Cl 0.444(2) 0.5220(7) 0.8244(8) 0.0564(4) Uani 0.110(3) 1 d D . P A 2
Cl1C Cl 0.515(2) 0.7517(8) 0.8608(12) 0.0564(4) Uani 0.110(3) 1 d D . P A 2
C2S C 0.1869(7) 0.6635(4) 0.6231(5) 0.070(2) Uani 1 1 d D . . . .
H2SA H 0.1665 0.7146 0.6694 0.084 Uiso 0.567(3) 1 calc R U P B 1
H2SB H 0.0869 0.6543 0.5708 0.084 Uiso 0.567(3) 1 calc R U P B 1
H2SC H 0.0925 0.7044 0.6044 0.084 Uiso 0.433(3) 1 calc R U P B 2
H2SD H 0.2139 0.6647 0.6888 0.084 Uiso 0.433(3) 1 calc R U P B 2
Cl2A Cl 0.36710(16) 0.71737(10) 0.59084(9) 0.0370(3) Uani 1 1 d D . . . .
Cl2B Cl 0.2012(4) 0.5445(2) 0.6643(3) 0.0630(7) Uani 0.567(3) 1 d D . P B 1
Cl2C Cl 0.1274(5) 0.5275(3) 0.5675(3) 0.0630(7) Uani 0.433(3) 1 d D . P B 2

loop_
_atom_site_aniso_label
_atom_site_aniso_U_11
_atom_site_aniso_U_22
_atom_site_aniso_U_33
_atom_site_aniso_U_23
_atom_site_aniso_U_13
_atom_site_aniso_U_12
Ru1 0.00979(15) 0.00994(15) 0.00914(16) 0.00145(11) 0.00154(11) 0.00000(11)
N1 0.0114(16) 0.0107(16) 0.0138(17) 0.0009(13) 0.0018(13) 0.0001(12)
N2 0.0120(16) 0.0120(16) 0.0124(17) 0.0004(13) 0.0032(13) -0.0008(13)
C1 0.0125(19) 0.0135(19) 0.016(2) -0.0004(16) 0.0064(16) -0.0008(15)
C2 0.017(2) 0.018(2) 0.017(2) 0.0018(17) 0.0051(17) -0.0018(16)
C3 0.024(2) 0.021(2) 0.021(2) -0.0043(18) 0.0064(19) -0.0071(18)
C4 0.034(3) 0.015(2) 0.033(3) -0.002(2) 0.012(2) -0.0076(19)
C5 0.029(3) 0.013(2) 0.040(3) 0.006(2) 0.012(2) -0.0011(18)
C6 0.022(2) 0.012(2) 0.024(2) 0.0031(17) 0.0098(18) -0.0002(16)
C7 0.022(2) 0.016(2) 0.031(3) 0.0091(19) 0.009(2) 0.0045(17)
C8 0.018(2) 0.019(2) 0.023(2) 0.0077(18) -0.0012(18) 0.0037(17)
C9 0.014(2) 0.0144(19) 0.017(2) 0.0032(16) 0.0036(16) 0.0016(16)
C10 0.0118(19) 0.015(2) 0.015(2) 0.0000(16) -0.0003(16) 0.0009(15)
C11 0.0114(19) 0.0098(18) 0.020(2) -0.0003(16) 0.0043(16) 0.0004(15)
C12 0.0144(19) 0.0135(19) 0.017(2) -0.0027(16) 0.0023(16) 0.0004(15)
C13 0.014(2) 0.017(2) 0.026(2) -0.0040(18) 0.0042(18) 0.0000(16)
C14 0.019(2) 0.014(2) 0.032(3) -0.0013(18) 0.0094(19) -0.0046(17)
C15 0.021(2) 0.015(2) 0.021(2) -0.0002(17) 0.0100(18) -0.0003(17)
C16 0.015(2) 0.0128(19) 0.019(2) -0.0014(16) 0.0053(17) 0.0000(16)
C17 0.018(2) 0.019(2) 0.022(2) 0.0051(18) 0.0124(18) 0.0101(17)
C18 0.0106(19) 0.014(2) 0.028(2) 0.0055(18) 0.0053(17) 0.0034(15)
C19 0.013(2) 0.020(2) 0.020(2) 0.0039(18) -0.0021(17) 0.0048(16)
C20 0.021(2) 0.014(2) 0.019(2) 0.0064(17) 0.0078(18) 0.0072(16)
C21 0.018(2) 0.0096(19) 0.028(2) 0.0007(17) 0.0097(18) 0.0041(16)
C22 0.018(2) 0.017(2) 0.017(2) -0.0023(17) 0.0056(17) 0.0054(16)
C23 0.027(2) 0.027(2) 0.028(3) 0.009(2) 0.016(2) 0.0043(19)
C24 0.015(2) 0.023(2) 0.041(3) 0.005(2) 0.006(2) -0.0006(18)
C25 0.028(3) 0.031(3) 0.023(3) 0.006(2) -0.008(2) 0.003(2)
C26 0.027(2) 0.029(3) 0.031(3) 0.016(2) 0.007(2) 0.006(2)
C27 0.024(2) 0.014(2) 0.036(3) -0.0032(19) 0.007(2) -0.0009(18)
C28 0.033(3) 0.029(3) 0.021(2) -0.005(2) 0.008(2) 0.005(2)
Cl1 0.0401(7) 0.0231(6) 0.0282(6) 0.0068(5) 0.0153(5) -0.0072(5)
Cl2 0.0216(5) 0.0181(5) 0.0129(5) -0.0018(4) 0.0058(4) -0.0033(4)
Cl3 0.0211(5) 0.0193(5) 0.0169(5) 0.0027(4) 0.0030(4) -0.0016(4)
C1S 0.055(4) 0.059(4) 0.063(4) 0.015(3) 0.027(3) 0.018(3)
Cl1A 0.0737(9) 0.0492(8) 0.0623(9) 0.0213(7) 0.0354(7) 0.0234(6)
Cl1B 0.0737(9) 0.0492(8) 0.0623(9) 0.0213(7) 0.0354(7) 0.0234(6)
Cl1D 0.0737(9) 0.0492(8) 0.0623(9) 0.0213(7) 0.0354(7) 0.0234(6)
Cl1C 0.0737(9) 0.0492(8) 0.0623(9) 0.0213(7) 0.0354(7) 0.0234(6)
C2S 0.046(4) 0.066(5) 0.125(7) 0.057(5) 0.049(4) 0.029(3)
Cl2A 0.0335(7) 0.0352(7) 0.0417(8) 0.0124(6) 0.0067(6) 0.0041(5)
Cl2B 0.0464(13) 0.0344(11) 0.118(2) 0.0177(14) 0.0386(14) 0.0028(10)
Cl2C 0.0464(13) 0.0344(11) 0.118(2) 0.0177(14) 0.0386(14) 0.0028(10)

loop_
_atom_type_symbol
_atom_type_description
_atom_type_scat_dispersion_real
_atom_type_scat_dispersion_imag
_atom_type_scat_source
C C 0.0033 0.0016 'International Tables Vol C Tables 4.2.6.8 and 6.1.1.4'
H H 0.0000 0.0000 'International Tables Vol C Tables 4.2.6.8 and 6.1.1.4'
N N 0.0061 0.0033 'International Tables Vol C Tables 4.2.6.8 and 6.1.1.4'
Cl Cl 0.1484 0.1585 'International Tables Vol C Tables 4.2.6.8 and 6.1.1.4'
Ru Ru -1.2594 0.8363 'International Tables Vol C Tables 4.2.6.8 and 6.1.1.4'

loop_
_geom_angle_atom_site_label_1
_geom_angle_atom_site_label_2
_geom_angle_atom_site_label_3
_geom_angle
N2 Ru1 N1 75.97(12)
N2 Ru1 C17 115.65(15)
N1 Ru1 C17 90.29(14)
N2 Ru1 C22 90.83(14)
N1 Ru1 C22 112.34(14)
C17 Ru1 C22 37.67(15)
N2 Ru1 C20 119.78(14)
N1 Ru1 C20 164.10(14)
C17 Ru1 C20 80.93(15)
C22 Ru1 C20 67.87(15)
N2 Ru1 C19 157.59(14)
N1 Ru1 C19 126.40(14)
C17 Ru1 C19 67.76(16)
C22 Ru1 C19 79.68(16)
C20 Ru1 C19 37.81(15)
N2 Ru1 C21 93.53(14)
N1 Ru1 C21 149.13(15)
C17 Ru1 C21 67.90(15)
C22 Ru1 C21 37.80(15)
C20 Ru1 C21 36.69(16)
C19 Ru1 C21 66.59(15)
N2 Ru1 C18 153.23(14)
N1 Ru1 C18 98.19(13)
C17 Ru1 C18 37.64(16)
C22 Ru1 C18 66.89(15)
C20 Ru1 C18 66.84(14)
C19 Ru1 C18 36.38(15)
C21 Ru1 C18 78.09(15)
N2 Ru1 Cl2 90.06(9)
N1 Ru1 Cl2 89.02(9)
C17 Ru1 Cl2 153.27(12)
C22 Ru1 Cl2 158.17(11)
C20 Ru1 Cl2 92.91(11)
C19 Ru1 Cl2 91.45(12)
C21 Ru1 Cl2 120.38(11)
C18 Ru1 Cl2 116.21(11)
C9 N1 C1 118.2(3)
C9 N1 Ru1 112.5(2)
C1 N1 Ru1 129.0(3)
C10 N2 C11 119.6(3)
C10 N2 Ru1 114.5(3)
C11 N2 Ru1 125.6(3)
N1 C1 C2 119.9(4)
N1 C1 C6 120.4(4)
C2 C1 C6 119.6(4)
C3 C2 C1 119.5(4)
C3 C2 H2 120.2
C1 C2 H2 120.2
C2 C3 C4 121.6(4)
C2 C3 H3 119.2
C4 C3 H3 119.2
C5 C4 C3 120.1(4)
C5 C4 H4 119.9
C3 C4 H4 119.9
C4 C5 C6 120.7(4)
C4 C5 H5 119.7
C6 C5 H5 119.7
C7 C6 C5 122.4(4)
C7 C6 C1 119.1(4)
C5 C6 C1 118.4(4)
C8 C7 C6 119.1(4)
C8 C7 H7 120.4
C6 C7 H7 120.4
C7 C8 C9 118.5(4)
C7 C8 H8 120.7
C9 C8 H8 120.7
N1 C9 C8 123.7(4)
N1 C9 C10 113.9(3)
C8 C9 C10 122.1(4)
N2 C10 C9 116.7(4)
N2 C10 H10 121.7
C9 C10 H10 121.7
C16 C11 C12 121.4(4)
C16 C11 N2 117.3(4)
C12 C11 N2 121.2(4)
C13 C12 C11 118.7(4)
C13 C12 H12 120.6
C11 C12 H12 120.6
C14 C13 C12 120.9(4)
C14 C13 H13 119.5
C12 C13 H13 119.5
C15 C14 C13 118.7(4)
C15 C14 H14 120.7
C13 C14 H14 120.7
C14 C15 C16 122.1(4)
C14 C15 Cl1 119.8(3)
C16 C15 Cl1 118.1(3)
C11 C16 C15 118.1(4)
C11 C16 H16 120.9
C15 C16 H16 120.9
C22 C17 C18 120.0(4)
C22 C17 C23 119.9(4)
C18 C17 C23 120.1(4)
C22 C17 Ru1 72.2(2)
C18 C17 Ru1 75.1(2)
C23 C17 Ru1 125.1(3)
C19 C18 C17 119.2(4)
C19 C18 C24 120.2(4)
C17 C18 C24 120.5(4)
C19 C18 Ru1 70.1(2)
C17 C18 Ru1 67.2(2)
C24 C18 Ru1 137.5(3)
C18 C19 C20 120.5(4)
C18 C19 C25 119.7(4)
C20 C19 C25 119.8(4)
C18 C19 Ru1 73.5(2)
C20 C19 Ru1 70.4(2)
C25 C19 Ru1 129.3(3)
C21 C20 C19 119.4(4)
C21 C20 C26 120.1(4)
C19 C20 C26 120.5(4)
C21 C20 Ru1 72.5(2)
C19 C20 Ru1 71.8(2)
C26 C20 Ru1 128.6(3)
C20 C21 C22 120.5(4)
C20 C21 C27 121.3(4)
C22 C21 C27 118.3(4)
C20 C21 Ru1 70.8(2)
C22 C21 Ru1 69.6(2)
C27 C21 Ru1 133.4(3)
C17 C22 C21 119.7(4)
C17 C22 C28 121.4(4)
C21 C22 C28 118.9(4)
C17 C22 Ru1 70.2(2)
C21 C22 Ru1 72.6(2)
C28 C22 Ru1 130.5(3)
C17 C23 H23A 109.5
C17 C23 H23B 109.5
H23A C23 H23B 109.5
C17 C23 H23C 109.5
H23A C23 H23C 109.5
H23B C23 H23C 109.5
C18 C24 H24A 109.5
C18 C24 H24B 109.5
H24A C24 H24B 109.5
C18 C24 H24C 109.5
H24A C24 H24C 109.5
H24B C24 H24C 109.5
C19 C25 H25A 109.5
C19 C25 H25B 109.5
H25A C25 H25B 109.5
C19 C25 H25C 109.5
H25A C25 H25C 109.5
H25B C25 H25C 109.5
C20 C26 H26A 109.5
C20 C26 H26B 109.5
H26A C26 H26B 109.5
C20 C26 H26C 109.5
H26A C26 H26C 109.5
H26B C26 H26C 109.5
C21 C27 H27A 109.5
C21 C27 H27B 109.5
H27A C27 H27B 109.5
C21 C27 H27C 109.5
H27A C27 H27C 109.5
H27B C27 H27C 109.5
C22 C28 H28A 109.5
C22 C28 H28B 109.5
H28A C28 H28B 109.5
C22 C28 H28C 109.5
H28A C28 H28C 109.5
H28B C28 H28C 109.5
Cl1C C1S Cl1D 114.4(7)
Cl1B C1S Cl1A 113.0(3)
Cl1B C1S H1SA 109.0
Cl1A C1S H1SA 109.0
Cl1B C1S H1SB 109.0
Cl1A C1S H1SB 109.0
H1SA C1S H1SB 107.8
Cl1C C1S H1SC 108.7
Cl1D C1S H1SC 108.7
Cl1C C1S H1SD 108.7
Cl1D C1S H1SD 108.7
H1SC C1S H1SD 107.6
Cl2B C2S Cl2A 115.0(3)
Cl2A C2S Cl2C 106.6(3)
Cl2B C2S H2SA 108.5
Cl2A C2S H2SA 108.5
Cl2B C2S H2SB 108.5
Cl2A C2S H2SB 108.5
H2SA C2S H2SB 107.5
Cl2A C2S H2SC 110.4
Cl2C C2S H2SC 110.4
Cl2A C2S H2SD 110.4
Cl2C C2S H2SD 110.4
H2SC C2S H2SD 108.6

loop_
_geom_bond_atom_site_label_1
_geom_bond_atom_site_label_2
_geom_bond_distance
Ru1 N2 2.081(3)
Ru1 N1 2.103(3)
Ru1 C17 2.175(4)
Ru1 C22 2.201(4)
Ru1 C20 2.218(4)
Ru1 C19 2.236(4)
Ru1 C21 2.240(4)
Ru1 C18 2.280(4)
Ru1 Cl2 2.4124(10)
N1 C9 1.344(5)
N1 C1 1.364(5)
N2 C10 1.291(5)
N2 C11 1.437(5)
C1 C2 1.416(6)
C1 C6 1.430(6)
C2 C3 1.354(6)
C2 H2 0.9500
C3 C4 1.410(6)
C3 H3 0.9500
C4 C5 1.361(7)
C4 H4 0.9500
C5 C6 1.416(6)
C5 H5 0.9500
C6 C7 1.408(6)
C7 C8 1.373(6)
C7 H7 0.9500
C8 C9 1.402(6)
C8 H8 0.9500
C9 C10 1.449(5)
C10 H10 0.9500
C11 C16 1.381(6)
C11 C12 1.395(6)
C12 C13 1.390(5)
C12 H12 0.9500
C13 C14 1.386(6)
C13 H13 0.9500
C14 C15 1.381(6)
C14 H14 0.9500
C15 C16 1.387(5)
C15 Cl1 1.745(4)
C16 H16 0.9500
C17 C22 1.413(6)
C17 C18 1.440(6)
C17 C23 1.512(6)
C18 C19 1.411(6)
C18 C24 1.518(6)
C19 C20 1.443(6)
C19 C25 1.514(6)
C20 C21 1.403(6)
C20 C26 1.510(6)
C21 C22 1.439(6)
C21 C27 1.513(6)
C22 C28 1.505(6)
C23 H23A 0.9800
C23 H23B 0.9800
C23 H23C 0.9800
C24 H24A 0.9800
C24 H24B 0.9800
C24 H24C 0.9800
C25 H25A 0.9800
C25 H25B 0.9800
C25 H25C 0.9800
C26 H26A 0.9800
C26 H26B 0.9800
C26 H26C 0.9800
C27 H27A 0.9800
C27 H27B 0.9800
C27 H27C 0.9800
C28 H28A 0.9800
C28 H28B 0.9800
C28 H28C 0.9800
C1S Cl1C 1.736(7)
C1S Cl1B 1.737(5)
C1S Cl1D 1.744(7)
C1S Cl1A 1.748(5)
C1S H1SA 0.9900
C1S H1SB 0.9900
C1S H1SC 0.9900
C1S H1SD 0.9900
C2S Cl2B 1.725(5)
C2S Cl2A 1.762(5)
C2S Cl2C 1.837(6)
C2S H2SA 0.9900
C2S H2SB 0.9900
C2S H2SC 0.9900
C2S H2SD 0.9900

loop_
_geom_torsion_atom_site_label_1
_geom_torsion_atom_site_label_2
_geom_torsion_atom_site_label_3
_geom_torsion_atom_site_label_4
_geom_torsion
C9 N1 C1 C2 167.6(4)
Ru1 N1 C1 C2 -19.4(5)
C9 N1 C1 C6 -9.0(6)
Ru1 N1 C1 C6 164.0(3)
N1 C1 C2 C3 -176.2(4)
C6 C1 C2 C3 0.4(6)
C1 C2 C3 C4 -2.0(7)
C2 C3 C4 C5 1.9(7)
C3 C4 C5 C6 -0.2(7)
C4 C5 C6 C7 174.8(5)
C4 C5 C6 C1 -1.4(7)
N1 C1 C6 C7 1.5(6)
C2 C1 C6 C7 -175.1(4)
N1 C1 C6 C5 177.9(4)
C2 C1 C6 C5 1.3(6)
C5 C6 C7 C8 -170.9(4)
C1 C6 C7 C8 5.3(6)
C6 C7 C8 C9 -4.4(7)
C1 N1 C9 C8 10.2(6)
Ru1 N1 C9 C8 -163.9(3)
C1 N1 C9 C10 -164.0(3)
Ru1 N1 C9 C10 21.9(4)
C7 C8 C9 N1 -3.4(7)
C7 C8 C9 C10 170.3(4)
C11 N2 C10 C9 171.0(4)
Ru1 N2 C10 C9 -14.7(5)
N1 C9 C10 N2 -5.1(6)
C8 C9 C10 N2 -179.4(4)
C10 N2 C11 C16 -145.4(4)
Ru1 N2 C11 C16 41.0(5)
C10 N2 C11 C12 34.6(6)
Ru1 N2 C11 C12 -139.0(3)
C16 C11 C12 C13 -1.0(6)
N2 C11 C12 C13 179.0(4)
C11 C12 C13 C14 1.3(6)
C12 C13 C14 C15 -0.7(7)
C13 C14 C15 C16 -0.3(7)
C13 C14 C15 Cl1 -179.7(3)
C12 C11 C16 C15 0.0(6)
N2 C11 C16 C15 -179.9(4)
C14 C15 C16 C11 0.6(6)
Cl1 C15 C16 C11 -180.0(3)
C22 C17 C18 C19 -9.9(6)
C23 C17 C18 C19 171.2(4)
Ru1 C17 C18 C19 48.9(4)
C22 C17 C18 C24 168.3(4)
C23 C17 C18 C24 -10.6(6)
Ru1 C17 C18 C24 -132.9(4)
C22 C17 C18 Ru1 -58.8(3)
C23 C17 C18 Ru1 122.3(4)
C17 C18 C19 C20 6.9(6)
C24 C18 C19 C20 -171.3(4)
Ru1 C18 C19 C20 54.5(4)
C17 C18 C19 C25 -173.9(4)
C24 C18 C19 C25 7.9(6)
Ru1 C18 C19 C25 -126.3(4)
C17 C18 C19 Ru1 -47.6(3)
C24 C18 C19 Ru1 134.2(4)
C18 C19 C20 C21 0.8(6)
C25 C19 C20 C21 -178.4(4)
Ru1 C19 C20 C21 56.8(3)
C18 C19 C20 C26 179.4(4)
C25 C19 C20 C26 0.2(6)
Ru1 C19 C20 C26 -124.6(4)
C18 C19 C20 Ru1 -56.0(4)
C25 C19 C20 Ru1 124.8(4)
C19 C20 C21 C22 -5.6(6)
C26 C20 C21 C22 175.7(4)
Ru1 C20 C21 C22 50.8(3)
C19 C20 C21 C27 173.8(4)
C26 C20 C21 C27 -4.8(6)
Ru1 C20 C21 C27 -129.8(4)
C19 C20 C21 Ru1 -56.4(3)
C26 C20 C21 Ru1 125.0(4)
C18 C17 C22 C21 5.2(6)
C23 C17 C22 C21 -175.9(4)
Ru1 C17 C22 C21 -55.1(3)
C18 C17 C22 C28 -173.7(4)
C23 C17 C22 C28 5.3(6)
Ru1 C17 C22 C28 126.1(4)
C18 C17 C22 Ru1 60.2(3)
C23 C17 C22 Ru1 -120.8(4)
C20 C21 C22 C17 2.6(6)
C27 C21 C22 C17 -176.8(4)
Ru1 C21 C22 C17 53.9(3)
C20 C21 C22 C28 -178.5(4)
C27 C21 C22 C28 2.1(6)
Ru1 C21 C22 C28 -127.2(4)
C20 C21 C22 Ru1 -51.3(4)
C27 C21 C22 Ru1 129.3(4)
